data_1554974
loop_
_publ_author_name
'Zhu, Yingzu'
'Li, Yinghua'
'Xiang, Shiqun'
'Fan, Weibin'
'Jin, Jiang'
'Huang, Deguang'

_publ_section_title
;
 Utilization of nitriles as the nitrogen source: practical and economical
 construction of 4-aminopyrimidine and \b-enaminonitrile skeletons
;
_journal_issue 17
_journal_name_full 'Organic Chemistry Frontiers'
_journal_page_first 3071
_journal_paper_doi 10.1039/C9QO00619B
_journal_volume 6
_journal_year 2019
_chemical_formula_moiety 'C23 H19 N3, C7 H8'
_chemical_formula_sum 'C30 H27 N3'
_chemical_formula_weight 429.55
_chemical_name_common aminopyrimidine.toluene
_space_group_IT_number 14
_space_group_name_Hall '-P 2yn'
_space_group_name_H-M_alt 'P 1 21/n 1'
_symmetry_cell_setting monoclinic
_symmetry_space_group_name_Hall '-P 2yn'
_symmetry_space_group_name_H-M 'P 1 21/n 1'
_atom_sites_solution_hydrogens geom
_atom_sites_solution_primary direct
_atom_sites_solution_secondary difmap
_audit_creation_method SHELXL-97
_audit_update_record
;
2019-05-06 deposited with the CCDC.	2019-07-10 downloaded from the CCDC.
;
_cell_angle_alpha 90.00
_cell_angle_beta 104.7847(18)
_cell_angle_gamma 90.00
_cell_formula_units_Z 4
_cell_length_a 14.9290(3)
_cell_length_b 5.74297(8)
_cell_length_c 27.7627(5)
_cell_measurement_reflns_used 6977
_cell_measurement_temperature 100(2)
_cell_measurement_theta_max 73.7820
_cell_measurement_theta_min 5.0750
_cell_volume 2301.48(7)
_computing_cell_refinement 'CrysAlisPro 1.171.39.46 (Rigaku OD, 2018)'
_computing_data_collection 'CrysAlisPro 1.171.39.46 (Rigaku OD, 2018)'
_computing_data_reduction 'CrysAlisPro 1.171.39.46 (Rigaku OD, 2018)'
_computing_molecular_graphics 'Bruker SHELXTL'
_computing_publication_material 'Bruker SHELXTL'
_computing_structure_refinement 'SHELXL-97 (Sheldrick, 1997)'
_computing_structure_solution 'SHELXS-97 (Sheldrick, 1990)'
_diffrn_ambient_temperature 100(2)
_diffrn_detector_area_resol_mean 10.5594
_diffrn_measured_fraction_theta_full 0.997
_diffrn_measured_fraction_theta_max 0.997
_diffrn_measurement_device_type 'SuperNova, Dual, Cu at home/near, Atlas'
_diffrn_measurement_method '\w scans'
_diffrn_radiation_monochromator graphite
_diffrn_radiation_source 'fine-focus sealed tube'
_diffrn_radiation_type CuK\a
_diffrn_radiation_wavelength 1.54184
_diffrn_reflns_av_R_equivalents 0.0320
_diffrn_reflns_av_sigmaI/netI 0.0297
_diffrn_reflns_limit_h_max 12
_diffrn_reflns_limit_h_min -18
_diffrn_reflns_limit_k_max 7
_diffrn_reflns_limit_k_min -6
_diffrn_reflns_limit_l_max 33
_diffrn_reflns_limit_l_min -33
_diffrn_reflns_number 14159
_diffrn_reflns_theta_full 69.96
_diffrn_reflns_theta_max 69.96
_diffrn_reflns_theta_min 3.83
_exptl_absorpt_coefficient_mu 0.562
_exptl_absorpt_correction_T_max 0.9779
_exptl_absorpt_correction_T_min 0.8863
_exptl_absorpt_correction_type multi-scan
_exptl_absorpt_process_details
; 
CrysAlisPro 1.171.39.46 (Rigaku Oxford Diffraction, 2018) 
Empirical absorption correction using spherical harmonics, 
 implemented in SCALE3 ABSPACK scaling algorithm. 
;
_exptl_crystal_colour colourless
_exptl_crystal_density_diffrn 1.240
_exptl_crystal_density_method 'not measured'
_exptl_crystal_description needle
_exptl_crystal_F_000 912
_exptl_crystal_size_max 0.22
_exptl_crystal_size_mid 0.06
_exptl_crystal_size_min 0.04
_refine_diff_density_max 0.300
_refine_diff_density_min -0.301
_refine_diff_density_rms 0.041
_refine_ls_extinction_method none
_refine_ls_goodness_of_fit_ref 1.069
_refine_ls_hydrogen_treatment constr
_refine_ls_matrix_type full
_refine_ls_number_parameters 298
_refine_ls_number_reflns 4326
_refine_ls_number_restraints 0
_refine_ls_restrained_S_all 1.069
_refine_ls_R_factor_all 0.0428
_refine_ls_R_factor_gt 0.0395
_refine_ls_shift/su_max 0.000
_refine_ls_shift/su_mean 0.000
_refine_ls_structure_factor_coef Fsqd
_refine_ls_weighting_details 'calc w=1/[\s^2^(Fo^2^)+(0.0557P)^2^+0.5350P] where P=(Fo^2^+2Fc^2^)/3'
_refine_ls_weighting_scheme calc
_refine_ls_wR_factor_gt 0.1034
_refine_ls_wR_factor_ref 0.1066
_reflns_number_gt 3961
_reflns_number_total 4326
_reflns_threshold_expression >2sigma(I)
_cod_data_source_file c9qo00619b2.cif
_cod_data_source_block Compound3a
_cod_depositor_comments
;
The following automatic conversions were performed:

data item '_symmetry_cell_setting' value 'Monoclinic' was changed to
'monoclinic' in accordance with the
/home/saulius/struct/COD-crude-data/automatic-downloads/DataCite-retrospective/RSC/depositions/lib/dictionaries/cif_core.dic
dictionary named 'cif_core.dic' version 2.4.2 last updated on
2011-04-26.

Automatic conversion script
Id: cif_fix_values 6909 2019-04-08 15:41:33Z antanas 
;
_cod_original_cell_volume 2301.47(6)
_cod_original_sg_symbol_H-M P21/n
_cod_database_code 1554974

loop_
_symmetry_equiv_pos_as_xyz
'x, y, z'
'-x+1/2, y+1/2, -z+1/2'
'-x, -y, -z'
'x-1/2, -y-1/2, z-1/2'

loop_
_atom_site_label
_atom_site_type_symbol
_atom_site_fract_x
_atom_site_fract_y
_atom_site_fract_z
_atom_site_U_iso_or_equiv
_atom_site_adp_type
_atom_site_occupancy
_atom_site_symmetry_multiplicity
_atom_site_calc_flag
_atom_site_refinement_flags
N1 N 0.09252(7) 0.79781(18) 0.00277(4) 0.0275(2) Uani 1 1 d .
H1A H 0.0555 0.9065 -0.0136 0.033 Uiso 1 1 calc R
H1B H 0.1440 0.7631 -0.0056 0.033 Uiso 1 1 calc R
N2 N 0.02045(6) 0.45909(16) 0.11672(3) 0.0211(2) Uani 1 1 d .
N3 N -0.00893(6) 0.74423(16) 0.05196(3) 0.0213(2) Uani 1 1 d .
C1 C 0.07040(7) 0.68383(19) 0.04089(4) 0.0211(2) Uani 1 1 d .
C2 C 0.12867(7) 0.50405(19) 0.06654(4) 0.0201(2) Uani 1 1 d .
C3 C 0.20792(7) 0.41866(19) 0.04678(4) 0.0215(2) Uani 1 1 d .
H3A H 0.1826 0.3703 0.0117 0.026 Uiso 1 1 calc R
H3B H 0.2342 0.2781 0.0659 0.026 Uiso 1 1 calc R
C4 C 0.28661(7) 0.5890(2) 0.04854(4) 0.0220(2) Uani 1 1 d .
C5 C 0.30405(8) 0.7777(2) 0.08101(4) 0.0238(2) Uani 1 1 d .
H5A H 0.2657 0.8033 0.1031 0.029 Uiso 1 1 calc R
C6 C 0.37687(8) 0.9292(2) 0.08157(5) 0.0294(3) Uani 1 1 d .
H6A H 0.3882 1.0570 0.1040 0.035 Uiso 1 1 calc R
C7 C 0.43301(9) 0.8943(2) 0.04947(5) 0.0343(3) Uani 1 1 d .
H7A H 0.4829 0.9977 0.0499 0.041 Uiso 1 1 calc R
C8 C 0.41605(9) 0.7076(2) 0.01678(5) 0.0360(3) Uani 1 1 d .
H8A H 0.4543 0.6834 -0.0053 0.043 Uiso 1 1 calc R
C9 C 0.34359(9) 0.5562(2) 0.01619(5) 0.0297(3) Uani 1 1 d .
H9A H 0.3325 0.4289 -0.0064 0.036 Uiso 1 1 calc R
C10 C 0.10222(7) 0.40615(18) 0.10642(4) 0.0201(2) Uani 1 1 d .
C11 C 0.15984(7) 0.23449(19) 0.14105(4) 0.0202(2) Uani 1 1 d .
C12 C 0.11811(8) 0.0397(2) 0.15625(4) 0.0230(2) Uani 1 1 d .
H12A H 0.0534 0.0160 0.1437 0.028 Uiso 1 1 calc R
C13 C 0.17016(8) -0.1192(2) 0.18933(4) 0.0257(2) Uani 1 1 d .
H13A H 0.1412 -0.2523 0.1990 0.031 Uiso 1 1 calc R
C14 C 0.26477(8) -0.0845(2) 0.20855(4) 0.0256(2) Uani 1 1 d .
H14A H 0.3004 -0.1934 0.2313 0.031 Uiso 1 1 calc R
C15 C 0.30674(8) 0.1100(2) 0.19429(4) 0.0241(2) Uani 1 1 d .
H15A H 0.3712 0.1350 0.2076 0.029 Uiso 1 1 calc R
C16 C 0.25500(8) 0.26831(19) 0.16070(4) 0.0218(2) Uani 1 1 d .
H16A H 0.2844 0.4006 0.1510 0.026 Uiso 1 1 calc R
C17 C -0.03132(7) 0.61989(19) 0.08833(4) 0.0203(2) Uani 1 1 d .
C18 C -0.12392(7) 0.6644(2) 0.09761(4) 0.0221(2) Uani 1 1 d .
C19 C -0.17128(9) 0.8721(2) 0.08355(5) 0.0296(3) Uani 1 1 d .
H19A H -0.1432 0.9922 0.0689 0.035 Uiso 1 1 calc R
C20 C -0.25925(9) 0.9058(2) 0.09067(5) 0.0341(3) Uani 1 1 d .
H20A H -0.2910 1.0483 0.0808 0.041 Uiso 1 1 calc R
C21 C -0.30075(8) 0.7322(2) 0.11209(5) 0.0318(3) Uani 1 1 d .
H21A H -0.3613 0.7540 0.1165 0.038 Uiso 1 1 calc R
C22 C -0.25340(9) 0.5272(2) 0.12706(5) 0.0330(3) Uani 1 1 d .
H22A H -0.2812 0.4087 0.1422 0.040 Uiso 1 1 calc R
C23 C -0.16543(8) 0.4930(2) 0.12009(5) 0.0284(3) Uani 1 1 d .
H23A H -0.1334 0.3517 0.1307 0.034 Uiso 1 1 calc R
C24 C 0.66878(11) 0.0193(3) 0.23544(7) 0.0490(4) Uani 1 1 d .
H24A H 0.6905 0.0074 0.2718 0.074 Uiso 1 1 calc R
H24B H 0.7216 0.0487 0.2214 0.074 Uiso 1 1 calc R
H24C H 0.6386 -0.1267 0.2219 0.074 Uiso 1 1 calc R
C25 C 0.60061(9) 0.2165(2) 0.22199(5) 0.0350(3) Uani 1 1 d .
C26 C 0.57768(10) 0.3536(3) 0.25833(5) 0.0402(3) Uani 1 1 d .
H26A H 0.6040 0.3194 0.2925 0.048 Uiso 1 1 calc R
C27 C 0.51703(10) 0.5396(3) 0.24548(6) 0.0421(3) Uani 1 1 d .
H27A H 0.5019 0.6312 0.2708 0.051 Uiso 1 1 calc R
C28 C 0.47856(9) 0.5920(3) 0.19581(6) 0.0389(3) Uani 1 1 d .
H28A H 0.4378 0.7209 0.1869 0.047 Uiso 1 1 calc R
C29 C 0.49983(9) 0.4556(3) 0.15929(5) 0.0356(3) Uani 1 1 d .
H29A H 0.4731 0.4897 0.1252 0.043 Uiso 1 1 calc R
C30 C 0.55995(8) 0.2694(2) 0.17230(5) 0.0331(3) Uani 1 1 d .
H30A H 0.5737 0.1761 0.1469 0.040 Uiso 1 1 calc R

loop_
_atom_site_aniso_label
_atom_site_aniso_U_11
_atom_site_aniso_U_22
_atom_site_aniso_U_33
_atom_site_aniso_U_23
_atom_site_aniso_U_13
_atom_site_aniso_U_12
N1 0.0239(5) 0.0325(5) 0.0292(5) 0.0126(4) 0.0126(4) 0.0087(4)
N2 0.0206(4) 0.0216(5) 0.0219(4) 0.0004(4) 0.0068(4) -0.0012(3)
N3 0.0206(4) 0.0216(5) 0.0222(4) 0.0010(4) 0.0065(4) 0.0007(3)
C1 0.0205(5) 0.0223(5) 0.0211(5) 0.0000(4) 0.0063(4) -0.0009(4)
C2 0.0193(5) 0.0196(5) 0.0214(5) -0.0008(4) 0.0053(4) -0.0014(4)
C3 0.0233(5) 0.0213(5) 0.0210(5) 0.0008(4) 0.0077(4) 0.0024(4)
C4 0.0207(5) 0.0237(5) 0.0227(5) 0.0053(4) 0.0076(4) 0.0048(4)
C5 0.0214(5) 0.0259(6) 0.0257(5) 0.0027(4) 0.0086(4) 0.0029(4)
C6 0.0252(6) 0.0260(6) 0.0369(6) 0.0023(5) 0.0079(5) 0.0001(5)
C7 0.0253(6) 0.0327(7) 0.0482(8) 0.0103(6) 0.0152(5) -0.0016(5)
C8 0.0337(7) 0.0389(7) 0.0440(7) 0.0080(6) 0.0256(6) 0.0052(5)
C9 0.0327(6) 0.0300(6) 0.0311(6) 0.0017(5) 0.0168(5) 0.0048(5)
C10 0.0208(5) 0.0185(5) 0.0212(5) -0.0019(4) 0.0056(4) -0.0026(4)
C11 0.0231(5) 0.0205(5) 0.0183(5) -0.0013(4) 0.0075(4) 0.0005(4)
C12 0.0243(5) 0.0237(5) 0.0221(5) -0.0004(4) 0.0078(4) -0.0022(4)
C13 0.0330(6) 0.0219(5) 0.0244(5) 0.0026(4) 0.0116(5) -0.0013(5)
C14 0.0325(6) 0.0246(6) 0.0206(5) 0.0027(4) 0.0081(4) 0.0072(5)
C15 0.0224(5) 0.0283(6) 0.0218(5) -0.0020(4) 0.0064(4) 0.0033(4)
C16 0.0240(5) 0.0205(5) 0.0225(5) -0.0005(4) 0.0088(4) -0.0006(4)
C17 0.0210(5) 0.0199(5) 0.0202(5) -0.0027(4) 0.0059(4) -0.0022(4)
C18 0.0215(5) 0.0256(6) 0.0197(5) -0.0025(4) 0.0065(4) -0.0005(4)
C19 0.0314(6) 0.0302(6) 0.0311(6) 0.0045(5) 0.0153(5) 0.0056(5)
C20 0.0324(6) 0.0360(7) 0.0371(7) 0.0018(5) 0.0146(5) 0.0112(5)
C21 0.0228(6) 0.0421(7) 0.0333(6) -0.0074(5) 0.0124(5) 0.0013(5)
C22 0.0282(6) 0.0355(7) 0.0395(7) -0.0011(5) 0.0162(5) -0.0055(5)
C23 0.0256(6) 0.0269(6) 0.0345(6) 0.0010(5) 0.0112(5) -0.0005(5)
C24 0.0421(8) 0.0433(8) 0.0552(9) 0.0009(7) 0.0003(7) 0.0057(7)
C25 0.0268(6) 0.0350(7) 0.0426(7) 0.0024(6) 0.0076(5) -0.0045(5)
C26 0.0391(7) 0.0465(8) 0.0349(7) 0.0049(6) 0.0094(6) -0.0034(6)
C27 0.0397(7) 0.0455(8) 0.0467(8) -0.0020(6) 0.0210(6) -0.0016(6)
C28 0.0279(6) 0.0372(7) 0.0530(8) 0.0058(6) 0.0129(6) 0.0017(5)
C29 0.0257(6) 0.0410(7) 0.0392(7) 0.0063(6) 0.0065(5) -0.0051(5)
C30 0.0249(6) 0.0380(7) 0.0376(7) -0.0017(5) 0.0101(5) -0.0062(5)

loop_
_atom_type_symbol
_atom_type_description
_atom_type_scat_dispersion_real
_atom_type_scat_dispersion_imag
_atom_type_scat_source
C C 0.0181 0.0091 'International Tables Vol C Tables 4.2.6.8 and 6.1.1.4'
H H 0.0000 0.0000 'International Tables Vol C Tables 4.2.6.8 and 6.1.1.4'
N N 0.0311 0.0180 'International Tables Vol C Tables 4.2.6.8 and 6.1.1.4'

loop_
_geom_angle_atom_site_label_1
_geom_angle_atom_site_label_2
_geom_angle_atom_site_label_3
_geom_angle
C1 N1 H1A 120.0
C1 N1 H1B 120.0
H1A N1 H1B 120.0
C17 N2 C10 116.72(9)
C1 N3 C17 115.90(9)
N3 C1 N1 117.32(10)
N3 C1 C2 122.46(10)
N1 C1 C2 120.19(10)
C10 C2 C1 115.64(10)
C10 C2 C3 124.66(10)
C1 C2 C3 119.46(10)
C2 C3 C4 116.80(9)
C2 C3 H3A 108.1
C4 C3 H3A 108.1
C2 C3 H3B 108.1
C4 C3 H3B 108.1
H3A C3 H3B 107.3
C5 C4 C9 118.49(11)
C5 C4 C3 122.52(10)
C9 C4 C3 118.98(11)
C6 C5 C4 120.77(11)
C6 C5 H5A 119.6
C4 C5 H5A 119.6
C7 C6 C5 120.15(12)
C7 C6 H6A 119.9
C5 C6 H6A 119.9
C6 C7 C8 119.61(12)
C6 C7 H7A 120.2
C8 C7 H7A 120.2
C9 C8 C7 120.35(12)
C9 C8 H8A 119.8
C7 C8 H8A 119.8
C8 C9 C4 120.62(12)
C8 C9 H9A 119.7
C4 C9 H9A 119.7
N2 C10 C2 122.16(10)
N2 C10 C11 114.52(9)
C2 C10 C11 123.32(10)
C12 C11 C16 118.68(10)
C12 C11 C10 119.80(10)
C16 C11 C10 121.47(10)
C13 C12 C11 120.67(10)
C13 C12 H12A 119.7
C11 C12 H12A 119.7
C12 C13 C14 120.22(10)
C12 C13 H13A 119.9
C14 C13 H13A 119.9
C15 C14 C13 119.63(10)
C15 C14 H14A 120.2
C13 C14 H14A 120.2
C14 C15 C16 120.33(10)
C14 C15 H15A 119.8
C16 C15 H15A 119.8
C15 C16 C11 120.45(10)
C15 C16 H16A 119.8
C11 C16 H16A 119.8
N2 C17 N3 126.59(10)
N2 C17 C18 116.22(9)
N3 C17 C18 117.19(10)
C19 C18 C23 118.64(10)
C19 C18 C17 121.72(10)
C23 C18 C17 119.63(10)
C20 C19 C18 120.71(12)
C20 C19 H19A 119.6
C18 C19 H19A 119.6
C21 C20 C19 120.18(12)
C21 C20 H20A 119.9
C19 C20 H20A 119.9
C22 C21 C20 119.45(11)
C22 C21 H21A 120.3
C20 C21 H21A 120.3
C21 C22 C23 120.54(12)
C21 C22 H22A 119.7
C23 C22 H22A 119.7
C22 C23 C18 120.46(11)
C22 C23 H23A 119.8
C18 C23 H23A 119.8
C25 C24 H24A 109.5
C25 C24 H24B 109.5
H24A C24 H24B 109.5
C25 C24 H24C 109.5
H24A C24 H24C 109.5
H24B C24 H24C 109.5
C26 C25 C30 118.04(13)
C26 C25 C24 121.50(14)
C30 C25 C24 120.45(14)
C27 C26 C25 121.00(13)
C27 C26 H26A 119.5
C25 C26 H26A 119.5
C28 C27 C26 120.08(14)
C28 C27 H27A 120.0
C26 C27 H27A 120.0
C29 C28 C27 119.56(13)
C29 C28 H28A 120.2
C27 C28 H28A 120.2
C28 C29 C30 120.14(13)
C28 C29 H29A 119.9
C30 C29 H29A 119.9
C29 C30 C25 121.16(13)
C29 C30 H30A 119.4
C25 C30 H30A 119.4

loop_
_geom_bond_atom_site_label_1
_geom_bond_atom_site_label_2
_geom_bond_distance
N1 C1 1.3551(15)
N1 H1A 0.8800
N1 H1B 0.8800
N2 C17 1.3268(15)
N2 C10 1.3575(14)
N3 C1 1.3428(14)
N3 C17 1.3466(15)
C1 C2 1.4190(15)
C2 C10 1.3860(15)
C2 C3 1.5074(15)
C3 C4 1.5199(15)
C3 H3A 0.9900
C3 H3B 0.9900
C4 C5 1.3909(17)
C4 C9 1.3984(16)
C5 C6 1.3895(17)
C5 H5A 0.9500
C6 C7 1.3850(18)
C6 H6A 0.9500
C7 C8 1.385(2)
C7 H7A 0.9500
C8 C9 1.3847(19)
C8 H8A 0.9500
C9 H9A 0.9500
C10 C11 1.4879(15)
C11 C12 1.3973(16)
C11 C16 1.3993(16)
C12 C13 1.3838(16)
C12 H12A 0.9500
C13 C14 1.3909(18)
C13 H13A 0.9500
C14 C15 1.3868(17)
C14 H14A 0.9500
C15 C16 1.3873(16)
C15 H15A 0.9500
C16 H16A 0.9500
C17 C18 1.4914(15)
C18 C19 1.3907(17)
C18 C23 1.3928(17)
C19 C20 1.3906(17)
C19 H19A 0.9500
C20 C21 1.386(2)
C20 H20A 0.9500
C21 C22 1.381(2)
C21 H21A 0.9500
C22 C23 1.3893(17)
C22 H22A 0.9500
C23 H23A 0.9500
C24 C25 1.505(2)
C24 H24A 0.9800
C24 H24B 0.9800
C24 H24C 0.9800
C25 C26 1.390(2)
C25 C30 1.392(2)
C26 C27 1.387(2)
C26 H26A 0.9500
C27 C28 1.385(2)
C27 H27A 0.9500
C28 C29 1.381(2)
C28 H28A 0.9500
C29 C30 1.384(2)
C29 H29A 0.9500
C30 H30A 0.9500
